data_1576778
loop_
_publ_author_name
'Jori, Nadir'
'Corona, Helena'
'Soto, Enrique'
'Fern&#xe1;ndez, Israel'
'Campos, Jes&#xfa;s'

_publ_section_title
;
 Metal-metal <i>vs.</i> metal-ligand cooperation in iron-mediated
 activation and catalytic reduction of nitrous oxide and nitrobenzene.
;
_journal_issue 18
_journal_name_full 'Chemical science'
_journal_page_first 9018
_journal_page_last 9026
_journal_paper_doi 10.1039/d5sc07656k
_journal_volume 17
_journal_year 2026
_chemical_formula_moiety 'C26 H44 Fe N O P2, C32 H12 B F24'
_chemical_formula_sum 'C58 H56 B F24 Fe N O P2'
_chemical_formula_weight 1367.63
_chemical_properties_physical Air-sensitive,Oxygen-sensitive
_space_group_crystal_system monoclinic
_space_group_IT_number 14
_space_group_name_Hall '-P 2ybc'
_space_group_name_H-M_alt 'P 1 21/c 1'
_atom_sites_solution_hydrogens geom
_audit_creation_date 2025-07-22
_audit_creation_method
;
Olex2 1.5
(compiled 2025.07.13 svn.rb7424aed for OlexSys, GUI svn.r7308)
;
_audit_update_record
;
2025-07-23 deposited with the CCDC.	2026-03-02 downloaded from the CCDC.
;
_cell_angle_alpha 90
_cell_angle_beta 96.049(3)
_cell_angle_gamma 90
_cell_formula_units_Z 4
_cell_length_a 13.1363(7)
_cell_length_b 18.0228(10)
_cell_length_c 25.0443(11)
_cell_measurement_reflns_used 9929
_cell_measurement_temperature 150.00
_cell_measurement_theta_max 25.286
_cell_measurement_theta_min 2.260
_cell_volume 5896.3(5)
_computing_cell_refinement 'SAINT V8.41 (?, 2016)'
_computing_data_reduction 'SAINT V8.41 (?, 2016)'
_computing_molecular_graphics 'Olex2 1.5 (Dolomanov et al., 2009)'
_computing_publication_material 'Olex2 1.5 (Dolomanov et al., 2009)'
_computing_structure_refinement 'SHELXL 2019/3 (Sheldrick, 2015)'
_computing_structure_solution 'SHELXT 2018/2 (Sheldrick, 2018)'
_diffrn_ambient_temperature 150.00
_diffrn_detector_area_resol_mean 7.9
_diffrn_detector_type 'CCD area detector'
_diffrn_measured_fraction_theta_full 1.000
_diffrn_measured_fraction_theta_max 0.999
_diffrn_measurement_device 'four-circle diffractometer'
_diffrn_measurement_device_type 'Bruker D8 Quest CCD area detector'
_diffrn_measurement_method '\w and \f scans'
_diffrn_radiation_type MoK\a
_diffrn_radiation_wavelength 0.71073
_diffrn_reflns_av_R_equivalents 0.1039
_diffrn_reflns_av_unetI/netI 0.0544
_diffrn_reflns_Laue_measured_fraction_full 1.000
_diffrn_reflns_Laue_measured_fraction_max 0.999
_diffrn_reflns_limit_h_max 15
_diffrn_reflns_limit_h_min -15
_diffrn_reflns_limit_k_max 21
_diffrn_reflns_limit_k_min -21
_diffrn_reflns_limit_l_max 30
_diffrn_reflns_limit_l_min -30
_diffrn_reflns_number 92148
_diffrn_reflns_point_group_measured_fraction_full 1.000
_diffrn_reflns_point_group_measured_fraction_max 0.999
_diffrn_reflns_theta_full 25.242
_diffrn_reflns_theta_max 25.381
_diffrn_reflns_theta_min 1.925
_exptl_absorpt_coefficient_mu 0.428
_exptl_absorpt_correction_T_max 0.7452
_exptl_absorpt_correction_T_min 0.6280
_exptl_absorpt_correction_type multi-scan
_exptl_absorpt_process_details
;
SADABS-2016/2 (Bruker,2016/2) was used for absorption correction.
wR2(int) was 0.0892 before and 0.0754 after correction.
The Ratio of minimum to maximum transmission is 0.8427.
The \l/2 correction factor is Not present.
;
_exptl_crystal_colour 'clear light red'
_exptl_crystal_colour_lustre clear
_exptl_crystal_colour_modifier light
_exptl_crystal_colour_primary red
_exptl_crystal_density_diffrn 1.541
_exptl_crystal_description rod
_exptl_crystal_F_000 2784
_exptl_crystal_size_max 0.26
_exptl_crystal_size_mid 0.04
_exptl_crystal_size_min 0.04
_refine_diff_density_max 0.930
_refine_diff_density_min -0.533
_refine_diff_density_rms 0.076
_refine_ls_extinction_method none
_refine_ls_goodness_of_fit_ref 1.083
_refine_ls_hydrogen_treatment constr
_refine_ls_matrix_type full
_refine_ls_number_parameters 828
_refine_ls_number_reflns 10810
_refine_ls_number_restraints 42
_refine_ls_restrained_S_all 1.084
_refine_ls_R_factor_all 0.0890
_refine_ls_R_factor_gt 0.0665
_refine_ls_shift/su_max 0.001
_refine_ls_shift/su_mean 0.000
_refine_ls_structure_factor_coef Fsqd
_refine_ls_weighting_details 'w=1/[\s^2^(Fo^2^)+(0.0325P)^2^+17.2905P] where P=(Fo^2^+2Fc^2^)/3'
_refine_ls_weighting_scheme calc
_refine_ls_wR_factor_gt 0.1298
_refine_ls_wR_factor_ref 0.1398
_reflns_Friedel_coverage 0.000
_reflns_number_gt 8457
_reflns_number_total 10810
_reflns_threshold_expression 'I > 2\s(I)'
_cod_data_source_file d5sc07656k2.cif
_cod_data_source_block jcm00625b
_cod_depositor_comments 'Adding full bibliography for 1576777--1576784.cif.'
_cod_database_code 1576778
_shelx_shelxl_version_number 2019/3
_shelx_space_group_comment
;
The symmetry employed for this shelxl refinement is uniquely defined
by the following loop, which should always be used as a source of
symmetry information in preference to the above space-group names.
They are only intended as comments.
;
_shelx_estimated_absorpt_t_max 0.983
_shelx_estimated_absorpt_t_min 0.897
_olex2_refinement_description
;
1. Fixed Uiso
 At 1.2 times of:
  All C(H) groups, All C(H,H) groups
 At 1.5 times of:
  All C(H,H,H) groups
2. Restrained distances
 F5-C34 \\sim F5A-C34
 with sigma of 0.02
 F13-C49 \\sim F13A-C49
 with sigma of 0.02
 F14-C49 \\sim F14A-C49
 with sigma of 0.02
 F6-C34 \\sim F6A-C34
 with sigma of 0.02
 F15-C49 \\sim F15A-C49
 with sigma of 0.02
 C49-F13 \\sim C49-F14 \\sim C49-F15
 with sigma of 0.02
 F4-C34 \\sim F4A-C34
 with sigma of 0.02
 C49-F13A \\sim C49-F14A \\sim C49-F15A
 with sigma of 0.02
 F13-F14 \\sim F14-F15 \\sim F15-F13
 with sigma of 0.02
 F13A-F14A \\sim F14A-F15A \\sim F15A-F13A
 with sigma of 0.02
 C34-F5 \\sim C34-F6 \\sim C34-F4 \\sim C34-F5A \\sim C34-F6A \\sim C34-F4A
 with sigma of 0.02
 F4-F5 \\sim F5-F6 \\sim F6-F4
 with sigma of 0.02
 F4A-F5A \\sim F5A-F6A \\sim F6A-F4A
 with sigma of 0.02
3. Others
 Sof(F5A)=Sof(F6A)=Sof(F4A)=1-FVAR(1)
 Sof(F5)=Sof(F6)=Sof(F4)=FVAR(1)
 Sof(F14A)=Sof(F13A)=Sof(F15A)=1-FVAR(2)
 Sof(F13)=Sof(F14)=Sof(F15)=FVAR(2)
4.a Secondary CH2 refined with riding coordinates:
 C16(H16A,H16B), C13(H13A,H13B), C17(H17A,H17B), C19(H19A,H19B), C15(H15A,
 H15B), C11(H11A,H11B)
4.b Aromatic/amide H refined with riding coordinates:
 C44(H44), C32(H32), C46(H46), C28(H28), C48(H48), C56(H56), C30(H30),
 C40(H40), C52(H52), C36(H36), C38(H38), C54(H54), C22(H22), C23(H23), C24(H24),
  C26(H26), C25(H25)
4.c Idealised Me refined as rotating group:
 C9(H9A,H9B,H9C), C10(H10A,H10B,H10C), C6(H6A,H6B,H6C), C7(H7A,H7B,H7C),
 C8(H8A,H8B,H8C), C20(H20A,H20B,H20C), C18(H18A,H18B,H18C), C12(H12A,H12B,H12C),
  C14(H14A,H14B,H14C)
;
_olex2_submission_special_instructions 'No special instructions were received'

loop_
_space_group_symop_operation_xyz
'x, y, z'
'-x, y+1/2, -z+1/2'
'-x, -y, -z'
'x, -y-1/2, z-1/2'

loop_
_atom_site_label
_atom_site_type_symbol
_atom_site_fract_x
_atom_site_fract_y
_atom_site_fract_z
_atom_site_U_iso_or_equiv
_atom_site_adp_type
_atom_site_occupancy
_atom_site_site_symmetry_order
_atom_site_calc_flag
_atom_site_refinement_flags_posn
_atom_site_refinement_flags_adp
_atom_site_refinement_flags_occupancy
_atom_site_disorder_assembly
_atom_site_disorder_group
Fe1 Fe 0.95943(4) 0.32313(3) 0.16367(2) 0.01770(13) Uani 1 1 d . . . . .
P1 P 0.89578(8) 0.25243(6) 0.09410(4) 0.0233(2) Uani 1 1 d . . . . .
P2 P 1.09623(8) 0.32790(6) 0.11852(4) 0.0254(2) Uani 1 1 d . . . . .
F20 F 0.36019(18) 0.03243(13) 0.23803(10) 0.0355(6) Uani 1 1 d . . . . .
F18 F 0.43516(19) 0.37256(16) 0.10733(9) 0.0406(6) Uani 1 1 d . . . . .
F3 F 0.86167(18) 0.16873(13) 0.32875(10) 0.0364(6) Uani 1 1 d . . . . .
O1 O 0.9031(2) 0.40913(15) 0.13494(10) 0.0243(6) Uani 1 1 d . . . . .
F22 F 0.5206(3) 0.09919(15) 0.47931(10) 0.0526(8) Uani 1 1 d . . . . .
F21 F 0.23513(18) 0.09875(16) 0.25702(12) 0.0501(8) Uani 1 1 d . . . . .
F19 F 0.3412(3) 0.14232(15) 0.20654(10) 0.0590(9) Uani 1 1 d . . . . .
F10 F 0.1450(2) 0.40369(19) 0.47218(12) 0.0582(9) Uani 1 1 d . . . . .
F24 F 0.4608(2) 0.00430(14) 0.43513(11) 0.0501(8) Uani 1 1 d . . . . .
F23 F 0.6150(2) 0.03931(17) 0.42857(12) 0.0548(8) Uani 1 1 d . . . . .
F7 F 0.6014(2) 0.44116(19) 0.54948(11) 0.0586(9) Uani 1 1 d . . . . .
F16 F 0.5938(2) 0.37841(19) 0.13579(11) 0.0540(8) Uani 1 1 d . . . . .
F17 F 0.5097(3) 0.28016(16) 0.14861(11) 0.0693(11) Uani 1 1 d . . . . .
F8 F 0.5453(3) 0.34003(16) 0.57658(11) 0.0604(9) Uani 1 1 d . . . . .
F2 F 0.98743(19) 0.23516(17) 0.35829(15) 0.0641(10) Uani 1 1 d . . . . .
F9 F 0.4615(2) 0.4392(2) 0.58413(11) 0.0677(10) Uani 1 1 d . . . . .
F13 F 0.3987(3) 0.59717(17) 0.28694(18) 0.0574(13) Uani 0.909(8) 1 d D . P A 1
F1 F 0.8977(3) 0.17732(19) 0.41243(11) 0.0749(12) Uani 1 1 d . . . . .
N1 N 0.8732(3) 0.4232(2) 0.08467(13) 0.0288(8) Uani 1 1 d . . . . .
F14 F 0.3316(4) 0.5847(2) 0.20823(14) 0.0669(16) Uani 0.909(8) 1 d D . P A 1
F15 F 0.2572(3) 0.54059(18) 0.2722(2) 0.0771(18) Uani 0.909(8) 1 d D . P A 1
C44 C 0.4335(3) 0.4385(2) 0.29865(16) 0.0206(8) Uani 1 1 d . . . . .
H44 H 0.417332 0.458187 0.331905 0.025 Uiso 1 1 calc R U . . .
F11 F 0.1548(2) 0.4165(3) 0.39031(13) 0.0948(15) Uani 1 1 d . . . . .
C32 C 0.6919(3) 0.4011(2) 0.37384(14) 0.0184(8) Uani 1 1 d . . . . .
H32 H 0.648287 0.442914 0.375466 0.022 Uiso 1 1 calc R U . . .
C27 C 0.6481(3) 0.3309(2) 0.36329(13) 0.0165(7) Uani 1 1 d . . . . .
F5 F 0.7744(3) 0.5376(2) 0.4043(2) 0.083(2) Uani 0.861(7) 1 d D . P B 1
C51 C 0.4873(3) 0.2358(2) 0.34492(14) 0.0156(7) Uani 1 1 d . . . . .
C47 C 0.4777(3) 0.3843(2) 0.20104(15) 0.0195(8) Uani 1 1 d . . . . .
C2 C 1.0459(3) 0.3025(2) 0.24007(15) 0.0221(8) Uani 1 1 d . . . . .
F6 F 0.8793(4) 0.5156(2) 0.35030(15) 0.0781(19) Uani 0.861(7) 1 d D . P B 1
C43 C 0.4867(3) 0.3717(2) 0.29853(15) 0.0177(8) Uani 1 1 d . . . . .
C46 C 0.4225(3) 0.4500(2) 0.20221(16) 0.0223(8) Uani 1 1 d . . . . .
H46 H 0.398796 0.475196 0.169976 0.027 Uiso 1 1 calc R U . . .
C28 C 0.7170(3) 0.2723(2) 0.36077(14) 0.0200(8) Uani 1 1 d . . . . .
H28 H 0.690717 0.223876 0.353217 0.024 Uiso 1 1 calc R U . . .
C48 C 0.5101(3) 0.3472(2) 0.24809(14) 0.0171(8) Uani 1 1 d . . . . .
H48 H 0.549783 0.303365 0.246178 0.021 Uiso 1 1 calc R U . . .
C4 C 0.8830(3) 0.3505(2) 0.23212(14) 0.0205(8) Uani 1 1 d . . . . .
C5 C 0.8742(3) 0.2734(2) 0.22116(15) 0.0214(8) Uani 1 1 d . . . . .
C56 C 0.5128(3) 0.1872(2) 0.38744(15) 0.0202(8) Uani 1 1 d . . . . .
H56 H 0.552463 0.205368 0.418623 0.024 Uiso 1 1 calc R U . . .
C53 C 0.3984(3) 0.1315(2) 0.29844(15) 0.0184(8) Uani 1 1 d . . . . .
C31 C 0.7976(3) 0.4113(2) 0.38201(14) 0.0200(8) Uani 1 1 d . . . . .
C35 C 0.4660(3) 0.35198(19) 0.40382(14) 0.0172(8) Uani 1 1 d . . . . .
C30 C 0.8636(3) 0.3521(2) 0.37990(15) 0.0243(9) Uani 1 1 d . . . . .
H30 H 0.935612 0.359130 0.385845 0.029 Uiso 1 1 calc R U . . .
C3 C 0.9885(3) 0.3693(2) 0.24258(14) 0.0205(8) Uani 1 1 d . . . . .
F4 F 0.9169(4) 0.4892(2) 0.4307(2) 0.091(2) Uani 0.861(7) 1 d D . P B 1
C1 C 0.9769(3) 0.2430(2) 0.22644(15) 0.0218(8) Uani 1 1 d . . . . .
C40 C 0.3582(3) 0.3550(2) 0.39878(15) 0.0208(8) Uani 1 1 d . . . . .
H40 H 0.321498 0.342822 0.365213 0.025 Uiso 1 1 calc R U . . .
C52 C 0.4282(3) 0.2053(2) 0.30066(15) 0.0183(8) Uani 1 1 d . . . . .
H52 H 0.407514 0.236472 0.270868 0.022 Uiso 1 1 calc R U . . .
C55 C 0.4829(3) 0.1135(2) 0.38623(15) 0.0223(8) Uani 1 1 d . . . . .
C45 C 0.4032(3) 0.4774(2) 0.25148(16) 0.0220(8) Uani 1 1 d . . . . .
C36 C 0.5140(3) 0.36862(19) 0.45438(15) 0.0189(8) Uani 1 1 d . . . . .
H36 H 0.586645 0.366635 0.460091 0.023 Uiso 1 1 calc R U . . .
C38 C 0.3538(3) 0.3922(2) 0.49067(15) 0.0213(8) Uani 1 1 d . . . . .
H38 H 0.316712 0.406178 0.519638 0.026 Uiso 1 1 calc R U . . .
C37 C 0.4597(3) 0.3881(2) 0.49700(15) 0.0206(8) Uani 1 1 d . . . . .
C57 C 0.3354(3) 0.1017(2) 0.25024(17) 0.0257(9) Uani 1 1 d . . . . .
C39 C 0.3040(3) 0.3751(2) 0.44083(16) 0.0222(8) Uani 1 1 d . . . . .
C29 C 0.8226(3) 0.2821(2) 0.36891(15) 0.0221(8) Uani 1 1 d . . . . .
C54 C 0.4250(3) 0.0843(2) 0.34147(15) 0.0218(8) Uani 1 1 d . . . . .
H54 H 0.404435 0.033703 0.340346 0.026 Uiso 1 1 calc R U . . .
F12 F 0.1502(2) 0.3103(2) 0.4228(2) 0.1114(18) Uani 1 1 d . . . . .
C21 C 0.8343(3) 0.4967(2) 0.07837(16) 0.0253(9) Uani 1 1 d . . . . .
C9 C 0.7945(3) 0.4033(2) 0.23281(16) 0.0259(9) Uani 1 1 d . . . . .
H9A H 0.819824 0.454468 0.233061 0.039 Uiso 1 1 calc R U . . .
H9B H 0.759911 0.394511 0.265033 0.039 Uiso 1 1 calc R U . . .
H9C H 0.746147 0.395340 0.200779 0.039 Uiso 1 1 calc R U . . .
C34 C 0.8407(3) 0.4872(2) 0.39252(16) 0.0274(9) Uani 1 1 d D . . . .
C22 C 0.8463(3) 0.5521(2) 0.11714(17) 0.0319(10) Uani 1 1 d . . . . .
H22 H 0.883004 0.542331 0.151153 0.038 Uiso 1 1 calc R U . . .
C41 C 0.5161(3) 0.4022(2) 0.55140(16) 0.0277(9) Uani 1 1 d . . . . .
C10 C 0.7750(3) 0.2314(2) 0.21353(17) 0.0288(9) Uani 1 1 d . . . . .
H10A H 0.727293 0.257102 0.186987 0.043 Uiso 1 1 calc R U . . .
H10B H 0.745362 0.228727 0.247797 0.043 Uiso 1 1 calc R U . . .
H10C H 0.787490 0.181163 0.200843 0.043 Uiso 1 1 calc R U . . .
C50 C 0.5033(3) 0.3537(2) 0.14867(17) 0.0316(10) Uani 1 1 d . . . . .
C6 C 1.0047(3) 0.1622(2) 0.22827(17) 0.0289(9) Uani 1 1 d . . . . .
H6A H 0.944866 0.132650 0.214820 0.043 Uiso 1 1 calc R U . . .
H6B H 1.027252 0.147865 0.265381 0.043 Uiso 1 1 calc R U . . .
H6C H 1.060261 0.153413 0.205798 0.043 Uiso 1 1 calc R U . . .
C33 C 0.8917(3) 0.2168(2) 0.36756(17) 0.0302(10) Uani 1 1 d . . . . .
C7 C 1.1578(3) 0.2943(3) 0.25869(17) 0.0334(10) Uani 1 1 d . . . . .
H7A H 1.183938 0.248974 0.243343 0.050 Uiso 1 1 calc R U . . .
H7B H 1.167173 0.291153 0.297963 0.050 Uiso 1 1 calc R U . . .
H7C H 1.195152 0.337302 0.246905 0.050 Uiso 1 1 calc R U . . .
C16 C 1.0475(3) 0.3299(3) 0.04748(16) 0.0324(10) Uani 1 1 d . . . . .
H16A H 1.012108 0.377465 0.038536 0.039 Uiso 1 1 calc R U . . .
H16B H 1.104624 0.324794 0.024918 0.039 Uiso 1 1 calc R U . . .
C49 C 0.3466(3) 0.5489(2) 0.25501(17) 0.0296(10) Uani 1 1 d D . . . .
C58 C 0.5188(4) 0.0641(2) 0.43229(17) 0.0345(10) Uani 1 1 d . . . . .
C42 C 0.1895(3) 0.3772(3) 0.43182(18) 0.0347(11) Uani 1 1 d . . . . .
C13 C 0.7605(3) 0.2739(3) 0.07220(16) 0.0305(10) Uani 1 1 d . . . . .
H13A H 0.717804 0.235095 0.086797 0.037 Uiso 1 1 calc R U . . .
H13B H 0.743629 0.321503 0.088939 0.037 Uiso 1 1 calc R U . . .
C17 C 1.1846(3) 0.2488(3) 0.12567(19) 0.0368(11) Uani 1 1 d . . . . .
H17A H 1.230230 0.255446 0.159404 0.044 Uiso 1 1 calc R U . . .
H17B H 1.143897 0.203357 0.129727 0.044 Uiso 1 1 calc R U . . .
C23 C 0.8047(4) 0.6216(3) 0.1060(2) 0.0396(11) Uani 1 1 d . . . . .
H23 H 0.813966 0.659652 0.132261 0.048 Uiso 1 1 calc R U . . .
C8 C 1.0307(3) 0.4444(2) 0.25744(17) 0.0323(10) Uani 1 1 d . . . . .
H8A H 1.100333 0.448445 0.246977 0.049 Uiso 1 1 calc R U . . .
H8B H 1.032301 0.451468 0.296313 0.049 Uiso 1 1 calc R U . . .
H8C H 0.987256 0.482498 0.238755 0.049 Uiso 1 1 calc R U . . .
C24 C 0.7498(4) 0.6361(3) 0.0571(2) 0.0402(12) Uani 1 1 d . . . . .
H24 H 0.720875 0.683883 0.049954 0.048 Uiso 1 1 calc R U . . .
C19 C 1.1807(3) 0.4081(3) 0.1292(2) 0.0375(11) Uani 1 1 d . . . . .
H19A H 1.210855 0.408079 0.167137 0.045 Uiso 1 1 calc R U . . .
H19B H 1.237590 0.402256 0.106551 0.045 Uiso 1 1 calc R U . . .
C20 C 1.1303(4) 0.4829(3) 0.1169(2) 0.0499(13) Uani 1 1 d . . . . .
H20A H 1.100636 0.483969 0.079310 0.075 Uiso 1 1 calc R U . . .
H20B H 1.181684 0.522285 0.122978 0.075 Uiso 1 1 calc R U . . .
H20C H 1.076215 0.490701 0.140390 0.075 Uiso 1 1 calc R U . . .
C15 C 0.9735(3) 0.2657(3) 0.03731(17) 0.0376(11) Uani 1 1 d . . . . .
H15A H 1.012273 0.219736 0.031865 0.045 Uiso 1 1 calc R U . . .
H15B H 0.927494 0.275360 0.004115 0.045 Uiso 1 1 calc R U . . .
C26 C 0.7806(3) 0.5117(3) 0.02871(18) 0.0358(11) Uani 1 1 d . . . . .
H26 H 0.773798 0.474532 0.001690 0.043 Uiso 1 1 calc R U . . .
B1 B 0.5228(3) 0.3231(2) 0.35242(17) 0.0175(9) Uani 1 1 d . . . . .
C11 C 0.8971(4) 0.1510(2) 0.09971(19) 0.0385(11) Uani 1 1 d . . . . .
H11A H 0.968016 0.134863 0.111277 0.046 Uiso 1 1 calc R U . . .
H11B H 0.854240 0.136551 0.128244 0.046 Uiso 1 1 calc R U . . .
C18 C 1.2506(4) 0.2361(3) 0.0809(2) 0.0453(12) Uani 1 1 d . . . . .
H18A H 1.207327 0.222184 0.048122 0.068 Uiso 1 1 calc R U . . .
H18B H 1.299490 0.196140 0.090912 0.068 Uiso 1 1 calc R U . . .
H18C H 1.288015 0.281739 0.074379 0.068 Uiso 1 1 calc R U . . .
C25 C 0.7370(4) 0.5813(3) 0.0187(2) 0.0423(12) Uani 1 1 d . . . . .
H25 H 0.698226 0.591090 -0.014785 0.051 Uiso 1 1 calc R U . . .
C12 C 0.8587(4) 0.1090(3) 0.0481(2) 0.0543(15) Uani 1 1 d . . . . .
H12A H 0.900165 0.122963 0.019365 0.081 Uiso 1 1 calc R U . . .
H12B H 0.786936 0.121827 0.037488 0.081 Uiso 1 1 calc R U . . .
H12C H 0.864591 0.055486 0.054560 0.081 Uiso 1 1 calc R U . . .
C14 C 0.7286(4) 0.2798(3) 0.01229(18) 0.0477(13) Uani 1 1 d . . . . .
H14A H 0.749880 0.234970 -0.005666 0.072 Uiso 1 1 calc R U . . .
H14B H 0.761373 0.323279 -0.002081 0.072 Uiso 1 1 calc R U . . .
H14C H 0.654076 0.285071 0.005953 0.072 Uiso 1 1 calc R U . . .
F5A F 0.9399(9) 0.4898(10) 0.3938(7) 0.028(5) Uiso 0.139(7) 1 d D . P B 2
F6A F 0.8197(13) 0.5087(9) 0.4394(5) 0.025(5) Uiso 0.139(7) 1 d D . P B 2
F4A F 0.8048(13) 0.5346(9) 0.3584(6) 0.032(6) Uiso 0.139(7) 1 d D . P B 2
F14A F 0.302(2) 0.5542(19) 0.3001(8) 0.046(10) Uiso 0.091(8) 1 d D . P A 2
F13A F 0.2680(15) 0.5568(13) 0.2189(8) 0.020(8) Uiso 0.091(8) 1 d D . P A 2
F15A F 0.392(2) 0.6119(12) 0.2539(13) 0.049(11) Uiso 0.091(8) 1 d D . P A 2

loop_
_atom_site_aniso_label
_atom_site_aniso_U_11
_atom_site_aniso_U_22
_atom_site_aniso_U_33
_atom_site_aniso_U_23
_atom_site_aniso_U_13
_atom_site_aniso_U_12
Fe1 0.0178(3) 0.0169(3) 0.0179(3) -0.0014(2) -0.0008(2) 0.0023(2)
P1 0.0195(5) 0.0259(6) 0.0241(5) -0.0047(4) -0.0004(4) -0.0011(4)
P2 0.0189(5) 0.0281(6) 0.0295(6) -0.0035(5) 0.0038(4) -0.0001(4)
F20 0.0337(14) 0.0227(13) 0.0466(15) -0.0123(11) -0.0118(11) 0.0072(11)
F18 0.0368(15) 0.0604(18) 0.0229(13) -0.0037(12) -0.0047(11) 0.0076(13)
F3 0.0368(14) 0.0306(14) 0.0405(14) -0.0105(11) -0.0021(11) 0.0123(11)
O1 0.0216(14) 0.0262(15) 0.0244(15) 0.0021(12) -0.0001(11) 0.0007(12)
F22 0.094(2) 0.0380(16) 0.0230(14) 0.0098(12) -0.0059(14) -0.0104(16)
F21 0.0195(13) 0.0553(18) 0.071(2) -0.0249(15) -0.0166(13) 0.0061(12)
F19 0.101(3) 0.0374(16) 0.0312(15) 0.0090(12) -0.0282(15) -0.0282(16)
F10 0.0239(14) 0.100(3) 0.0529(18) -0.0160(17) 0.0141(13) 0.0119(15)
F24 0.078(2) 0.0281(15) 0.0427(16) 0.0170(12) -0.0034(14) -0.0134(14)
F23 0.0456(17) 0.0553(19) 0.0596(19) 0.0215(15) -0.0132(14) 0.0154(15)
F7 0.0551(19) 0.083(2) 0.0358(16) 0.0004(15) -0.0066(14) -0.0386(17)
F16 0.0297(15) 0.098(2) 0.0368(15) -0.0050(15) 0.0130(12) 0.0120(15)
F17 0.142(3) 0.0330(17) 0.0327(16) -0.0088(13) 0.0068(18) 0.0230(19)
F8 0.098(3) 0.0379(17) 0.0388(16) 0.0136(13) -0.0244(16) 0.0012(16)
F2 0.0182(14) 0.0489(19) 0.125(3) -0.0266(18) 0.0035(16) 0.0079(13)
F9 0.0537(19) 0.110(3) 0.0370(16) -0.0386(17) -0.0057(14) 0.0289(19)
F13 0.056(2) 0.0228(17) 0.086(3) -0.0200(18) -0.025(2) 0.0170(15)
F1 0.124(3) 0.074(2) 0.0272(15) 0.0088(15) 0.0085(17) 0.071(2)
N1 0.0277(19) 0.039(2) 0.0197(18) -0.0001(15) 0.0032(14) -0.0061(16)
F14 0.096(4) 0.048(2) 0.058(2) 0.0197(17) 0.012(2) 0.048(2)
F15 0.031(2) 0.0289(19) 0.180(5) 0.005(2) 0.050(3) 0.0087(15)
C44 0.0156(19) 0.020(2) 0.027(2) -0.0029(16) 0.0025(16) -0.0017(15)
F11 0.0295(17) 0.201(5) 0.053(2) 0.044(3) 0.0041(15) 0.036(2)
C32 0.0195(19) 0.019(2) 0.0175(18) -0.0021(15) 0.0042(15) 0.0015(15)
C27 0.0163(18) 0.020(2) 0.0131(17) -0.0009(15) 0.0004(14) 0.0021(15)
F5 0.041(2) 0.037(2) 0.179(6) -0.057(3) 0.043(3) -0.0143(18)
C51 0.0113(17) 0.0177(19) 0.0187(18) -0.0004(15) 0.0054(14) 0.0015(14)
C47 0.0153(18) 0.021(2) 0.022(2) 0.0025(15) 0.0018(15) -0.0041(15)
C2 0.0193(19) 0.027(2) 0.0190(19) 0.0001(16) -0.0016(15) 0.0034(16)
F6 0.139(5) 0.044(2) 0.061(3) -0.0203(19) 0.058(3) -0.048(3)
C43 0.0120(18) 0.0151(19) 0.026(2) -0.0017(15) 0.0006(15) -0.0018(14)
C46 0.0168(19) 0.020(2) 0.028(2) 0.0080(16) -0.0049(16) -0.0001(16)
C28 0.023(2) 0.018(2) 0.0200(19) -0.0007(15) 0.0022(16) 0.0000(16)
C48 0.0139(18) 0.0121(18) 0.025(2) 0.0016(15) 0.0020(15) -0.0005(14)
C4 0.023(2) 0.023(2) 0.0153(18) -0.0006(15) 0.0022(15) 0.0057(16)
C5 0.0199(19) 0.024(2) 0.0201(19) 0.0045(16) 0.0008(15) 0.0025(16)
C56 0.022(2) 0.020(2) 0.0173(19) 0.0001(15) -0.0004(15) -0.0016(16)
C53 0.0142(18) 0.0165(19) 0.024(2) -0.0007(15) -0.0017(15) -0.0010(15)
C31 0.0198(19) 0.022(2) 0.0191(19) -0.0027(15) 0.0043(15) -0.0028(16)
C35 0.0184(19) 0.0119(18) 0.0219(19) -0.0001(15) 0.0047(15) -0.0005(15)
C30 0.0149(19) 0.034(2) 0.024(2) -0.0037(17) -0.0010(16) -0.0013(17)
C3 0.023(2) 0.021(2) 0.0162(19) -0.0029(15) -0.0031(15) 0.0012(16)
F4 0.109(4) 0.050(2) 0.096(4) 0.012(2) -0.072(3) -0.042(2)
C1 0.025(2) 0.022(2) 0.0183(19) 0.0015(16) 0.0000(16) 0.0063(17)
C40 0.0172(19) 0.021(2) 0.024(2) -0.0012(16) 0.0018(16) -0.0029(16)
C52 0.0182(19) 0.0162(19) 0.0201(19) 0.0028(15) 0.0005(15) 0.0052(15)
C55 0.023(2) 0.019(2) 0.025(2) 0.0037(16) 0.0016(16) 0.0014(16)
C45 0.0155(19) 0.016(2) 0.034(2) 0.0003(16) -0.0013(16) 0.0008(15)
C36 0.0172(19) 0.0136(19) 0.026(2) 0.0026(15) 0.0031(16) -0.0010(15)
C38 0.023(2) 0.017(2) 0.025(2) 0.0000(16) 0.0069(16) 0.0002(16)
C37 0.027(2) 0.016(2) 0.0187(19) 0.0014(15) 0.0015(16) -0.0006(16)
C57 0.021(2) 0.017(2) 0.036(2) 0.0013(17) -0.0090(17) 0.0005(16)
C39 0.0183(19) 0.020(2) 0.029(2) -0.0006(16) 0.0060(16) 0.0004(16)
C29 0.0187(19) 0.025(2) 0.022(2) -0.0040(16) -0.0019(16) 0.0036(16)
C54 0.020(2) 0.0153(19) 0.030(2) 0.0037(16) 0.0000(16) -0.0015(15)
F12 0.0234(16) 0.071(3) 0.239(6) -0.071(3) 0.011(2) -0.0139(16)
C21 0.019(2) 0.025(2) 0.032(2) 0.0040(17) 0.0030(17) 0.0005(17)
C9 0.022(2) 0.027(2) 0.030(2) -0.0026(17) 0.0047(17) 0.0074(17)
C34 0.020(2) 0.030(2) 0.033(2) -0.0093(18) 0.0044(18) -0.0039(18)
C22 0.035(2) 0.028(2) 0.032(2) 0.0033(19) 0.0014(19) 0.0006(19)
C41 0.033(2) 0.025(2) 0.025(2) 0.0004(17) 0.0054(18) 0.0008(19)
C10 0.022(2) 0.029(2) 0.035(2) 0.0043(18) 0.0028(18) -0.0037(18)
C50 0.035(3) 0.031(2) 0.028(2) 0.0019(19) 0.0001(19) 0.007(2)
C6 0.028(2) 0.024(2) 0.034(2) 0.0057(18) -0.0006(18) 0.0099(18)
C33 0.023(2) 0.035(3) 0.031(2) -0.0064(19) -0.0036(18) 0.0064(19)
C7 0.025(2) 0.044(3) 0.029(2) -0.005(2) -0.0080(18) 0.006(2)
C16 0.028(2) 0.043(3) 0.027(2) 0.002(2) 0.0069(18) 0.000(2)
C49 0.027(2) 0.021(2) 0.040(3) 0.0026(19) 0.0008(19) 0.0025(18)
C58 0.046(3) 0.028(2) 0.029(2) 0.0072(19) -0.002(2) -0.006(2)
C42 0.025(2) 0.044(3) 0.036(3) -0.013(2) 0.007(2) 0.003(2)
C13 0.018(2) 0.041(3) 0.031(2) -0.0078(19) -0.0021(17) -0.0035(18)
C17 0.031(2) 0.036(3) 0.043(3) -0.002(2) 0.007(2) 0.011(2)
C23 0.042(3) 0.028(3) 0.050(3) 0.003(2) 0.008(2) 0.002(2)
C8 0.039(3) 0.027(2) 0.031(2) -0.0096(18) -0.0008(19) -0.0036(19)
C24 0.036(3) 0.031(3) 0.055(3) 0.014(2) 0.008(2) 0.002(2)
C19 0.022(2) 0.040(3) 0.051(3) -0.006(2) 0.008(2) -0.007(2)
C20 0.040(3) 0.035(3) 0.076(4) -0.007(3) 0.012(3) -0.010(2)
C15 0.030(2) 0.057(3) 0.027(2) -0.014(2) 0.0046(19) -0.005(2)
C26 0.040(3) 0.034(3) 0.033(2) 0.007(2) 0.001(2) -0.003(2)
B1 0.016(2) 0.016(2) 0.021(2) -0.0004(17) 0.0047(17) 0.0015(17)
C11 0.044(3) 0.022(2) 0.048(3) -0.009(2) 0.000(2) 0.000(2)
C18 0.035(3) 0.041(3) 0.061(3) -0.011(2) 0.011(2) 0.008(2)
C25 0.041(3) 0.044(3) 0.040(3) 0.018(2) -0.003(2) -0.001(2)
C12 0.065(4) 0.030(3) 0.064(4) -0.020(2) -0.009(3) -0.004(3)
C14 0.041(3) 0.065(4) 0.034(3) -0.001(2) -0.012(2) 0.006(3)

loop_
_atom_type_symbol
_atom_type_description
_atom_type_scat_dispersion_real
_atom_type_scat_dispersion_imag
_atom_type_scat_source
C C 0.0033 0.0016 'International Tables Vol C Tables 4.2.6.8 and 6.1.1.4'
H H 0.0000 0.0000 'International Tables Vol C Tables 4.2.6.8 and 6.1.1.4'
B B 0.0013 0.0007 'International Tables Vol C Tables 4.2.6.8 and 6.1.1.4'
F F 0.0171 0.0103 'International Tables Vol C Tables 4.2.6.8 and 6.1.1.4'
Fe Fe 0.3463 0.8444 'International Tables Vol C Tables 4.2.6.8 and 6.1.1.4'
N N 0.0061 0.0033 'International Tables Vol C Tables 4.2.6.8 and 6.1.1.4'
O O 0.0106 0.0060 'International Tables Vol C Tables 4.2.6.8 and 6.1.1.4'
P P 0.1023 0.0942 'International Tables Vol C Tables 4.2.6.8 and 6.1.1.4'

loop_
_geom_angle_atom_site_label_1
_geom_angle_atom_site_label_2
_geom_angle_atom_site_label_3
_geom_angle
_geom_angle_site_symmetry_1
_geom_angle_site_symmetry_3
_geom_angle_publ_flag
P2 Fe1 P1 83.24(4) . . ?
O1 Fe1 P1 94.20(9) . . ?
O1 Fe1 P2 94.73(9) . . ?
O1 Fe1 C2 130.45(14) . . ?
O1 Fe1 C4 85.11(13) . . ?
O1 Fe1 C5 113.92(13) . . ?
O1 Fe1 C3 93.40(13) . . ?
O1 Fe1 C1 150.64(13) . . ?
C2 Fe1 P1 135.22(11) . . ?
C2 Fe1 P2 94.56(10) . . ?
C4 Fe1 P1 125.86(11) . . ?
C4 Fe1 P2 150.87(11) . . ?
C4 Fe1 C2 64.83(14) . . ?
C4 Fe1 C3 38.90(14) . . ?
C5 Fe1 P1 96.14(11) . . ?
C5 Fe1 P2 151.28(11) . . ?
C5 Fe1 C2 65.74(14) . . ?
C5 Fe1 C4 39.05(15) . . ?
C5 Fe1 C3 65.91(15) . . ?
C5 Fe1 C1 39.93(14) . . ?
C3 Fe1 P1 162.05(11) . . ?
C3 Fe1 P2 112.30(11) . . ?
C3 Fe1 C2 38.76(14) . . ?
C1 Fe1 P1 100.97(11) . . ?
C1 Fe1 P2 111.81(11) . . ?
C1 Fe1 C2 38.81(15) . . ?
C1 Fe1 C4 65.61(14) . . ?
C1 Fe1 C3 65.60(15) . . ?
C13 P1 Fe1 112.30(14) . . ?
C13 P1 C15 109.6(2) . . ?
C15 P1 Fe1 109.39(14) . . ?
C11 P1 Fe1 120.41(16) . . ?
C11 P1 C13 103.5(2) . . ?
C11 P1 C15 100.7(2) . . ?
C16 P2 Fe1 106.08(14) . . ?
C16 P2 C17 105.3(2) . . ?
C17 P2 Fe1 117.22(15) . . ?
C19 P2 Fe1 117.90(15) . . ?
C19 P2 C16 105.8(2) . . ?
C19 P2 C17 103.4(2) . . ?
N1 O1 Fe1 127.8(2) . . ?
O1 N1 C21 110.9(3) . . ?
C43 C44 H44 119.0 . . ?
C43 C44 C45 122.1(4) . . ?
C45 C44 H44 119.0 . . ?
C27 C32 H32 119.0 . . ?
C31 C32 H32 119.0 . . ?
C31 C32 C27 122.0(3) . . ?
C32 C27 B1 119.5(3) . . ?
C28 C27 C32 115.8(3) . . ?
C28 C27 B1 124.7(3) . . ?
C56 C51 C52 115.3(3) . . ?
C56 C51 B1 118.1(3) . . ?
C52 C51 B1 126.4(3) . . ?
C46 C47 C50 120.0(3) . . ?
C48 C47 C46 120.6(3) . . ?
C48 C47 C50 119.4(3) . . ?
C3 C2 Fe1 70.2(2) . . ?
C3 C2 C7 125.1(4) . . ?
C1 C2 Fe1 69.7(2) . . ?
C1 C2 C3 108.7(3) . . ?
C1 C2 C7 125.3(4) . . ?
C7 C2 Fe1 134.5(3) . . ?
C44 C43 C48 115.6(3) . . ?
C44 C43 B1 124.3(3) . . ?
C48 C43 B1 120.1(3) . . ?
C47 C46 H46 121.0 . . ?
C45 C46 C47 118.0(3) . . ?
C45 C46 H46 121.0 . . ?
C27 C28 H28 118.7 . . ?
C29 C28 C27 122.5(4) . . ?
C29 C28 H28 118.7 . . ?
C47 C48 C43 122.5(3) . . ?
C47 C48 H48 118.7 . . ?
C43 C48 H48 118.7 . . ?
C5 C4 Fe1 69.7(2) . . ?
C5 C4 C3 109.0(3) . . ?
C5 C4 C9 125.1(4) . . ?
C3 C4 Fe1 70.8(2) . . ?
C3 C4 C9 125.9(4) . . ?
C9 C4 Fe1 125.8(3) . . ?
C4 C5 Fe1 71.2(2) . . ?
C4 C5 C1 107.2(3) . . ?
C4 C5 C10 124.7(3) . . ?
C1 C5 Fe1 70.6(2) . . ?
C1 C5 C10 127.6(4) . . ?
C10 C5 Fe1 129.9(3) . . ?
C51 C56 H56 118.6 . . ?
C55 C56 C51 122.8(3) . . ?
C55 C56 H56 118.6 . . ?
C52 C53 C57 120.6(3) . . ?
C52 C53 C54 120.7(3) . . ?
C54 C53 C57 118.7(3) . . ?
C32 C31 C34 120.0(3) . . ?
C30 C31 C32 120.8(4) . . ?
C30 C31 C34 119.1(3) . . ?
C40 C35 B1 118.6(3) . . ?
C36 C35 C40 115.4(3) . . ?
C36 C35 B1 125.8(3) . . ?
C31 C30 H30 120.7 . . ?
C31 C30 C29 118.6(3) . . ?
C29 C30 H30 120.7 . . ?
C2 C3 Fe1 71.0(2) . . ?
C2 C3 C8 126.2(4) . . ?
C4 C3 Fe1 70.3(2) . . ?
C4 C3 C2 107.6(3) . . ?
C4 C3 C8 126.1(4) . . ?
C8 C3 Fe1 127.3(3) . . ?
C2 C1 Fe1 71.5(2) . . ?
C2 C1 C5 107.5(3) . . ?
C2 C1 C6 125.3(3) . . ?
C5 C1 Fe1 69.5(2) . . ?
C5 C1 C6 126.2(4) . . ?
C6 C1 Fe1 133.4(3) . . ?
C35 C40 H40 118.8 . . ?
C39 C40 C35 122.4(4) . . ?
C39 C40 H40 118.8 . . ?
C51 C52 H52 118.7 . . ?
C53 C52 C51 122.7(3) . . ?
C53 C52 H52 118.6 . . ?
C56 C55 C54 120.8(3) . . ?
C56 C55 C58 119.3(4) . . ?
C54 C55 C58 119.9(4) . . ?
C44 C45 C49 118.8(3) . . ?
C46 C45 C44 121.0(3) . . ?
C46 C45 C49 120.1(4) . . ?
C35 C36 H36 118.8 . . ?
C35 C36 C37 122.3(3) . . ?
C37 C36 H36 118.8 . . ?
C37 C38 H38 121.1 . . ?
C39 C38 H38 121.1 . . ?
C39 C38 C37 117.8(3) . . ?
C36 C37 C41 119.7(3) . . ?
C38 C37 C36 121.1(3) . . ?
C38 C37 C41 119.2(3) . . ?
F20 C57 F21 104.9(3) . . ?
F20 C57 C53 113.3(3) . . ?
F21 C57 C53 112.3(3) . . ?
F19 C57 F20 106.9(3) . . ?
F19 C57 F21 105.6(3) . . ?
F19 C57 C53 113.3(3) . . ?
C40 C39 C38 121.0(4) . . ?
C40 C39 C42 118.8(4) . . ?
C38 C39 C42 120.2(3) . . ?
C28 C29 C33 119.8(4) . . ?
C30 C29 C28 120.2(4) . . ?
C30 C29 C33 119.9(3) . . ?
C53 C54 C55 117.7(3) . . ?
C53 C54 H54 121.2 . . ?
C55 C54 H54 121.2 . . ?
C22 C21 N1 125.3(4) . . ?
C26 C21 N1 115.0(4) . . ?
C26 C21 C22 119.7(4) . . ?
C4 C9 H9A 109.5 . . ?
C4 C9 H9B 109.5 . . ?
C4 C9 H9C 109.5 . . ?
H9A C9 H9B 109.5 . . ?
H9A C9 H9C 109.5 . . ?
H9B C9 H9C 109.5 . . ?
F5 C34 F6 103.3(4) . . ?
F5 C34 C31 115.1(3) . . ?
F6 C34 C31 112.6(3) . . ?
F4 C34 F5 106.9(4) . . ?
F4 C34 F6 104.2(4) . . ?
F4 C34 C31 113.6(4) . . ?
F5A C34 C31 113.5(8) . . ?
F6A C34 C31 108.7(8) . . ?
F6A C34 F5A 106.0(9) . . ?
F4A C34 C31 113.1(9) . . ?
F4A C34 F5A 107.1(9) . . ?
F4A C34 F6A 108.1(9) . . ?
C21 C22 H22 120.2 . . ?
C23 C22 C21 119.7(4) . . ?
C23 C22 H22 120.2 . . ?
F7 C41 C37 113.2(3) . . ?
F8 C41 F7 105.2(4) . . ?
F8 C41 F9 106.3(4) . . ?
F8 C41 C37 112.3(3) . . ?
F9 C41 F7 105.7(4) . . ?
F9 C41 C37 113.5(3) . . ?
C5 C10 H10A 109.5 . . ?
C5 C10 H10B 109.5 . . ?
C5 C10 H10C 109.5 . . ?
H10A C10 H10B 109.5 . . ?
H10A C10 H10C 109.5 . . ?
H10B C10 H10C 109.5 . . ?
F18 C50 F16 105.5(3) . . ?
F18 C50 C47 113.0(3) . . ?
F16 C50 C47 112.1(4) . . ?
F17 C50 F18 106.9(4) . . ?
F17 C50 F16 105.9(4) . . ?
F17 C50 C47 113.0(3) . . ?
C1 C6 H6A 109.5 . . ?
C1 C6 H6B 109.5 . . ?
C1 C6 H6C 109.5 . . ?
H6A C6 H6B 109.5 . . ?
H6A C6 H6C 109.5 . . ?
H6B C6 H6C 109.5 . . ?
F3 C33 F2 104.2(3) . . ?
F3 C33 C29 113.4(3) . . ?
F2 C33 C29 113.1(4) . . ?
F1 C33 F3 104.9(4) . . ?
F1 C33 F2 107.8(4) . . ?
F1 C33 C29 112.8(3) . . ?
C2 C7 H7A 109.5 . . ?
C2 C7 H7B 109.5 . . ?
C2 C7 H7C 109.5 . . ?
H7A C7 H7B 109.5 . . ?
H7A C7 H7C 109.5 . . ?
H7B C7 H7C 109.5 . . ?
P2 C16 H16A 110.2 . . ?
P2 C16 H16B 110.2 . . ?
H16A C16 H16B 108.5 . . ?
C15 C16 P2 107.6(3) . . ?
C15 C16 H16A 110.2 . . ?
C15 C16 H16B 110.2 . . ?
F13 C49 F14 103.4(4) . . ?
F13 C49 C45 112.0(3) . . ?
F14 C49 C45 113.2(4) . . ?
F15 C49 F13 107.6(4) . . ?
F15 C49 F14 106.9(4) . . ?
F15 C49 C45 113.1(3) . . ?
F14A C49 C45 112.3(15) . . ?
F13A C49 C45 114.5(11) . . ?
F13A C49 F14A 101.2(13) . . ?
F15A C49 C45 121.7(16) . . ?
F15A C49 F14A 101.7(14) . . ?
F15A C49 F13A 102.9(14) . . ?
F22 C58 F23 106.7(4) . . ?
F22 C58 C55 111.9(4) . . ?
F24 C58 F22 107.1(3) . . ?
F24 C58 F23 106.3(4) . . ?
F24 C58 C55 112.9(4) . . ?
F23 C58 C55 111.4(3) . . ?
F10 C42 C39 114.6(4) . . ?
F10 C42 F12 105.4(4) . . ?
F11 C42 F10 105.7(4) . . ?
F11 C42 C39 113.3(4) . . ?
F11 C42 F12 105.3(4) . . ?
F12 C42 C39 111.8(4) . . ?
P1 C13 H13A 107.9 . . ?
P1 C13 H13B 107.9 . . ?
H13A C13 H13B 107.2 . . ?
C14 C13 P1 117.7(3) . . ?
C14 C13 H13A 107.9 . . ?
C14 C13 H13B 107.9 . . ?
P2 C17 H17A 108.1 . . ?
P2 C17 H17B 108.1 . . ?
H17A C17 H17B 107.3 . . ?
C18 C17 P2 117.0(3) . . ?
C18 C17 H17A 108.1 . . ?
C18 C17 H17B 108.1 . . ?
C22 C23 H23 119.6 . . ?
C24 C23 C22 120.7(5) . . ?
C24 C23 H23 119.6 . . ?
C3 C8 H8A 109.5 . . ?
C3 C8 H8B 109.5 . . ?
C3 C8 H8C 109.5 . . ?
H8A C8 H8B 109.5 . . ?
H8A C8 H8C 109.5 . . ?
H8B C8 H8C 109.5 . . ?
C23 C24 H24 120.1 . . ?
C25 C24 C23 119.9(4) . . ?
C25 C24 H24 120.1 . . ?
P2 C19 H19A 108.4 . . ?
P2 C19 H19B 108.4 . . ?
H19A C19 H19B 107.5 . . ?
C20 C19 P2 115.3(3) . . ?
C20 C19 H19A 108.4 . . ?
C20 C19 H19B 108.4 . . ?
C19 C20 H20A 109.5 . . ?
C19 C20 H20B 109.5 . . ?
C19 C20 H20C 109.5 . . ?
H20A C20 H20B 109.5 . . ?
H20A C20 H20C 109.5 . . ?
H20B C20 H20C 109.5 . . ?
P1 C15 H15A 109.3 . . ?
P1 C15 H15B 109.3 . . ?
C16 C15 P1 111.4(3) . . ?
C16 C15 H15A 109.3 . . ?
C16 C15 H15B 109.3 . . ?
H15A C15 H15B 108.0 . . ?
C21 C26 H26 120.1 . . ?
C21 C26 C25 119.8(4) . . ?
C25 C26 H26 120.1 . . ?
C27 B1 C51 111.6(3) . . ?
C43 B1 C27 106.8(3) . . ?
C43 B1 C51 111.3(3) . . ?
C43 B1 C35 111.2(3) . . ?
C35 B1 C27 111.9(3) . . ?
C35 B1 C51 104.2(3) . . ?
P1 C11 H11A 108.5 . . ?
P1 C11 H11B 108.5 . . ?
H11A C11 H11B 107.5 . . ?
C12 C11 P1 115.3(4) . . ?
C12 C11 H11A 108.5 . . ?
C12 C11 H11B 108.5 . . ?
C17 C18 H18A 109.5 . . ?
C17 C18 H18B 109.5 . . ?
C17 C18 H18C 109.5 . . ?
H18A C18 H18B 109.5 . . ?
H18A C18 H18C 109.5 . . ?
H18B C18 H18C 109.5 . . ?
C24 C25 C26 120.2(4) . . ?
C24 C25 H25 119.9 . . ?
C26 C25 H25 119.9 . . ?
C11 C12 H12A 109.5 . . ?
C11 C12 H12B 109.5 . . ?
C11 C12 H12C 109.5 . . ?
H12A C12 H12B 109.5 . . ?
H12A C12 H12C 109.5 . . ?
H12B C12 H12C 109.5 . . ?
C13 C14 H14A 109.5 . . ?
C13 C14 H14B 109.5 . . ?
C13 C14 H14C 109.5 . . ?
H14A C14 H14B 109.5 . . ?
H14A C14 H14C 109.5 . . ?
H14B C14 H14C 109.5 . . ?

loop_
_geom_bond_atom_site_label_1
_geom_bond_atom_site_label_2
_geom_bond_distance
_geom_bond_site_symmetry_2
_geom_bond_publ_flag
Fe1 P1 2.2476(11) . ?
Fe1 P2 2.2233(11) . ?
Fe1 O1 1.832(3) . ?
Fe1 C2 2.152(4) . ?
Fe1 C4 2.134(4) . ?
Fe1 C5 2.114(4) . ?
Fe1 C3 2.141(4) . ?
Fe1 C1 2.129(4) . ?
P1 C13 1.845(4) . ?
P1 C15 1.851(4) . ?
P1 C11 1.833(4) . ?
P2 C16 1.827(4) . ?
P2 C17 1.835(4) . ?
P2 C19 1.824(4) . ?
F20 C57 1.334(4) . ?
F18 C50 1.340(5) . ?
F3 C33 1.330(5) . ?
O1 N1 1.304(4) . ?
F22 C58 1.335(5) . ?
F21 C57 1.347(5) . ?
F19 C57 1.325(5) . ?
F10 C42 1.310(5) . ?
F24 C58 1.326(5) . ?
F23 C58 1.354(5) . ?
F7 C41 1.328(5) . ?
F16 C50 1.341(5) . ?
F17 C50 1.327(5) . ?
F8 C41 1.323(5) . ?
F2 C33 1.344(5) . ?
F9 C41 1.324(5) . ?
F13 C49 1.323(5) . ?
F1 C33 1.325(5) . ?
N1 C21 1.423(5) . ?
F14 C49 1.334(5) . ?
F15 C49 1.302(5) . ?
C44 H44 0.9500 . ?
C44 C43 1.392(5) . ?
C44 C45 1.395(5) . ?
F11 C42 1.300(6) . ?
C32 H32 0.9500 . ?
C32 C27 1.403(5) . ?
C32 C31 1.394(5) . ?
C27 C28 1.397(5) . ?
C27 B1 1.645(5) . ?
F5 C34 1.313(5) . ?
C51 C56 1.393(5) . ?
C51 C52 1.397(5) . ?
C51 B1 1.646(5) . ?
C47 C46 1.390(5) . ?
C47 C48 1.383(5) . ?
C47 C50 1.494(6) . ?
C2 C3 1.425(5) . ?
C2 C1 1.423(5) . ?
C2 C7 1.501(5) . ?
F6 C34 1.323(5) . ?
C43 C48 1.403(5) . ?
C43 B1 1.637(5) . ?
C46 H46 0.9500 . ?
C46 C45 1.377(5) . ?
C28 H28 0.9500 . ?
C28 C29 1.393(5) . ?
C48 H48 0.9500 . ?
C4 C5 1.420(5) . ?
C4 C3 1.423(5) . ?
C4 C9 1.503(5) . ?
C5 C1 1.449(5) . ?
C5 C10 1.501(5) . ?
C56 H56 0.9500 . ?
C56 C55 1.385(5) . ?
C53 C52 1.386(5) . ?
C53 C57 1.490(5) . ?
C53 C54 1.389(5) . ?
C31 C30 1.380(5) . ?
C31 C34 1.493(5) . ?
C35 C40 1.410(5) . ?
C35 C36 1.387(5) . ?
C35 B1 1.639(5) . ?
C30 H30 0.9500 . ?
C30 C29 1.389(6) . ?
C3 C8 1.496(5) . ?
F4 C34 1.309(5) . ?
C1 C6 1.500(5) . ?
C40 H40 0.9500 . ?
C40 C39 1.380(5) . ?
C52 H52 0.9500 . ?
C55 C54 1.390(5) . ?
C55 C58 1.494(6) . ?
C45 C49 1.495(5) . ?
C36 H36 0.9500 . ?
C36 C37 1.390(5) . ?
C38 H38 0.9500 . ?
C38 C37 1.385(5) . ?
C38 C39 1.381(5) . ?
C37 C41 1.502(6) . ?
C39 C42 1.498(6) . ?
C29 C33 1.489(5) . ?
C54 H54 0.9500 . ?
F12 C42 1.322(6) . ?
C21 C22 1.390(6) . ?
C21 C26 1.390(6) . ?
C9 H9A 0.9800 . ?
C9 H9B 0.9800 . ?
C9 H9C 0.9800 . ?
C34 F5A 1.300(12) . ?
C34 F6A 1.293(11) . ?
C34 F4A 1.265(12) . ?
C22 H22 0.9500 . ?
C22 C23 1.382(6) . ?
C10 H10A 0.9800 . ?
C10 H10B 0.9800 . ?
C10 H10C 0.9800 . ?
C6 H6A 0.9800 . ?
C6 H6B 0.9800 . ?
C6 H6C 0.9800 . ?
C7 H7A 0.9800 . ?
C7 H7B 0.9800 . ?
C7 H7C 0.9800 . ?
C16 H16A 0.9900 . ?
C16 H16B 0.9900 . ?
C16 C15 1.515(6) . ?
C49 F14A 1.328(15) . ?
C49 F13A 1.307(14) . ?
C49 F15A 1.285(15) . ?
C13 H13A 0.9900 . ?
C13 H13B 0.9900 . ?
C13 C14 1.518(6) . ?
C17 H17A 0.9900 . ?
C17 H17B 0.9900 . ?
C17 C18 1.507(6) . ?
C23 H23 0.9500 . ?
C23 C24 1.379(7) . ?
C8 H8A 0.9800 . ?
C8 H8B 0.9800 . ?
C8 H8C 0.9800 . ?
C24 H24 0.9500 . ?
C24 C25 1.377(7) . ?
C19 H19A 0.9900 . ?
C19 H19B 0.9900 . ?
C19 C20 1.520(7) . ?
C20 H20A 0.9800 . ?
C20 H20B 0.9800 . ?
C20 H20C 0.9800 . ?
C15 H15A 0.9900 . ?
C15 H15B 0.9900 . ?
C26 H26 0.9500 . ?
C26 C25 1.391(7) . ?
C11 H11A 0.9900 . ?
C11 H11B 0.9900 . ?
C11 C12 1.536(6) . ?
C18 H18A 0.9800 . ?
C18 H18B 0.9800 . ?
C18 H18C 0.9800 . ?
C25 H25 0.9500 . ?
C12 H12A 0.9800 . ?
C12 H12B 0.9800 . ?
C12 H12C 0.9800 . ?
C14 H14A 0.9800 . ?
C14 H14B 0.9800 . ?
C14 H14C 0.9800 . ?

loop_
_geom_torsion_atom_site_label_1
_geom_torsion_atom_site_label_2
_geom_torsion_atom_site_label_3
_geom_torsion_atom_site_label_4
_geom_torsion
_geom_torsion_site_symmetry_1
_geom_torsion_site_symmetry_2
_geom_torsion_site_symmetry_3
_geom_torsion_site_symmetry_4
_geom_torsion_publ_flag
Fe1 P1 C13 C14 136.2(3) . . . . ?
Fe1 P1 C15 C16 -10.2(4) . . . . ?
Fe1 P1 C11 C12 -175.7(3) . . . . ?
Fe1 P2 C16 C15 -51.8(3) . . . . ?
Fe1 P2 C17 C18 156.2(3) . . . . ?
Fe1 P2 C19 C20 -58.2(4) . . . . ?
Fe1 O1 N1 C21 -179.5(2) . . . . ?
Fe1 C2 C3 C4 61.1(2) . . . . ?
Fe1 C2 C3 C8 -122.9(4) . . . . ?
Fe1 C2 C1 C5 -60.4(2) . . . . ?
Fe1 C2 C1 C6 130.6(4) . . . . ?
Fe1 C4 C5 C1 61.8(2) . . . . ?
Fe1 C4 C5 C10 -126.1(4) . . . . ?
Fe1 C4 C3 C2 -61.6(3) . . . . ?
Fe1 C4 C3 C8 122.4(4) . . . . ?
Fe1 C5 C1 C2 61.7(3) . . . . ?
Fe1 C5 C1 C6 -129.5(4) . . . . ?
P1 Fe1 O1 N1 -21.7(3) . . . . ?
P2 Fe1 O1 N1 61.8(3) . . . . ?
P2 C16 C15 P1 38.3(4) . . . . ?
O1 N1 C21 C22 13.5(5) . . . . ?
O1 N1 C21 C26 -166.7(3) . . . . ?
N1 C21 C22 C23 179.9(4) . . . . ?
N1 C21 C26 C25 178.4(4) . . . . ?
C44 C43 C48 C47 -3.6(5) . . . . ?
C44 C43 B1 C27 -108.9(4) . . . . ?
C44 C43 B1 C51 129.1(4) . . . . ?
C44 C43 B1 C35 13.4(5) . . . . ?
C44 C45 C49 F13 56.8(5) . . . . ?
C44 C45 C49 F14 173.2(4) . . . . ?
C44 C45 C49 F15 -65.0(5) . . . . ?
C44 C45 C49 F14A -21.6(15) . . . . ?
C44 C45 C49 F13A -136.2(14) . . . . ?
C44 C45 C49 F15A 99.1(17) . . . . ?
C32 C27 C28 C29 0.9(5) . . . . ?
C32 C27 B1 C51 -176.2(3) . . . . ?
C32 C27 B1 C43 62.0(4) . . . . ?
C32 C27 B1 C35 -59.9(4) . . . . ?
C32 C31 C30 C29 0.7(6) . . . . ?
C32 C31 C34 F5 13.5(6) . . . . ?
C32 C31 C34 F6 -104.6(5) . . . . ?
C32 C31 C34 F4 137.3(5) . . . . ?
C32 C31 C34 F5A -173.3(9) . . . . ?
C32 C31 C34 F6A 69.1(9) . . . . ?
C32 C31 C34 F4A -51.0(10) . . . . ?
C27 C32 C31 C30 0.1(5) . . . . ?
C27 C32 C31 C34 179.3(3) . . . . ?
C27 C28 C29 C30 -0.2(6) . . . . ?
C27 C28 C29 C33 177.9(3) . . . . ?
C51 C56 C55 C54 0.2(6) . . . . ?
C51 C56 C55 C58 176.4(4) . . . . ?
C47 C46 C45 C44 -3.2(5) . . . . ?
C47 C46 C45 C49 178.4(3) . . . . ?
C2 Fe1 O1 N1 161.9(3) . . . . ?
C43 C44 C45 C46 1.8(6) . . . . ?
C43 C44 C45 C49 -179.8(3) . . . . ?
C46 C47 C48 C43 2.2(5) . . . . ?
C46 C47 C50 F18 -28.2(5) . . . . ?
C46 C47 C50 F16 90.8(4) . . . . ?
C46 C47 C50 F17 -149.6(4) . . . . ?
C46 C45 C49 F13 -124.8(4) . . . . ?
C46 C45 C49 F14 -8.4(6) . . . . ?
C46 C45 C49 F15 113.5(5) . . . . ?
C46 C45 C49 F14A 156.9(15) . . . . ?
C46 C45 C49 F13A 42.2(14) . . . . ?
C46 C45 C49 F15A -82.4(17) . . . . ?
C28 C27 B1 C51 6.5(5) . . . . ?
C28 C27 B1 C43 -115.3(4) . . . . ?
C28 C27 B1 C35 122.8(4) . . . . ?
C28 C29 C33 F3 41.0(5) . . . . ?
C28 C29 C33 F2 159.4(4) . . . . ?
C28 C29 C33 F1 -78.0(5) . . . . ?
C48 C47 C46 C45 1.3(5) . . . . ?
C48 C47 C50 F18 152.4(3) . . . . ?
C48 C47 C50 F16 -88.6(4) . . . . ?
C48 C47 C50 F17 31.0(5) . . . . ?
C48 C43 B1 C27 70.3(4) . . . . ?
C48 C43 B1 C51 -51.7(4) . . . . ?
C48 C43 B1 C35 -167.4(3) . . . . ?
C4 Fe1 O1 N1 -147.4(3) . . . . ?
C4 C5 C1 Fe1 -62.2(3) . . . . ?
C4 C5 C1 C2 -0.5(4) . . . . ?
C4 C5 C1 C6 168.3(4) . . . . ?
C5 Fe1 O1 N1 -120.3(3) . . . . ?
C5 C4 C3 Fe1 59.5(3) . . . . ?
C5 C4 C3 C2 -2.1(4) . . . . ?
C5 C4 C3 C8 -178.1(4) . . . . ?
C56 C51 C52 C53 -1.3(5) . . . . ?
C56 C51 B1 C27 60.7(4) . . . . ?
C56 C51 B1 C43 179.8(3) . . . . ?
C56 C51 B1 C35 -60.3(4) . . . . ?
C56 C55 C54 C53 -0.2(6) . . . . ?
C56 C55 C58 F22 38.3(5) . . . . ?
C56 C55 C58 F24 159.3(4) . . . . ?
C56 C55 C58 F23 -81.1(5) . . . . ?
C31 C32 C27 C28 -0.8(5) . . . . ?
C31 C32 C27 B1 -178.4(3) . . . . ?
C31 C30 C29 C28 -0.6(6) . . . . ?
C31 C30 C29 C33 -178.6(4) . . . . ?
C35 C40 C39 C38 -1.1(6) . . . . ?
C35 C40 C39 C42 179.8(4) . . . . ?
C35 C36 C37 C38 -0.3(6) . . . . ?
C35 C36 C37 C41 177.3(3) . . . . ?
C30 C31 C34 F5 -167.3(4) . . . . ?
C30 C31 C34 F6 74.7(5) . . . . ?
C30 C31 C34 F4 -43.5(6) . . . . ?
C30 C31 C34 F5A 6.0(10) . . . . ?
C30 C31 C34 F6A -111.7(9) . . . . ?
C30 C31 C34 F4A 128.2(10) . . . . ?
C30 C29 C33 F3 -140.9(4) . . . . ?
C30 C29 C33 F2 -22.6(5) . . . . ?
C30 C29 C33 F1 100.1(5) . . . . ?
C3 Fe1 O1 N1 174.6(3) . . . . ?
C3 C2 C1 Fe1 59.6(3) . . . . ?
C3 C2 C1 C5 -0.8(4) . . . . ?
C3 C2 C1 C6 -169.8(4) . . . . ?
C3 C4 C5 Fe1 -60.2(3) . . . . ?
C3 C4 C5 C1 1.6(4) . . . . ?
C3 C4 C5 C10 173.8(3) . . . . ?
C1 Fe1 O1 N1 -143.0(3) . . . . ?
C1 C2 C3 Fe1 -59.3(3) . . . . ?
C1 C2 C3 C4 1.8(4) . . . . ?
C1 C2 C3 C8 177.8(4) . . . . ?
C40 C35 C36 C37 -0.9(5) . . . . ?
C40 C35 B1 C27 174.4(3) . . . . ?
C40 C35 B1 C51 -64.9(4) . . . . ?
C40 C35 B1 C43 55.1(4) . . . . ?
C40 C39 C42 F10 -173.7(4) . . . . ?
C40 C39 C42 F11 -52.3(6) . . . . ?
C40 C39 C42 F12 66.5(6) . . . . ?
C52 C51 C56 C55 0.5(5) . . . . ?
C52 C51 B1 C27 -123.2(4) . . . . ?
C52 C51 B1 C43 -4.0(5) . . . . ?
C52 C51 B1 C35 115.9(4) . . . . ?
C52 C53 C57 F20 143.0(4) . . . . ?
C52 C53 C57 F21 -98.4(4) . . . . ?
C52 C53 C57 F19 21.1(5) . . . . ?
C52 C53 C54 C55 -0.5(5) . . . . ?
C45 C44 C43 C48 1.6(5) . . . . ?
C45 C44 C43 B1 -179.1(3) . . . . ?
C36 C35 C40 C39 1.7(5) . . . . ?
C36 C35 B1 C27 -11.1(5) . . . . ?
C36 C35 B1 C51 109.6(4) . . . . ?
C36 C35 B1 C43 -130.4(4) . . . . ?
C36 C37 C41 F7 42.0(5) . . . . ?
C36 C37 C41 F8 -76.9(5) . . . . ?
C36 C37 C41 F9 162.5(4) . . . . ?
C38 C37 C41 F7 -140.3(4) . . . . ?
C38 C37 C41 F8 100.8(4) . . . . ?
C38 C37 C41 F9 -19.8(5) . . . . ?
C38 C39 C42 F10 7.2(6) . . . . ?
C38 C39 C42 F11 128.6(4) . . . . ?
C38 C39 C42 F12 -112.6(5) . . . . ?
C37 C38 C39 C40 -0.2(6) . . . . ?
C37 C38 C39 C42 178.9(4) . . . . ?
C57 C53 C52 C51 -179.9(3) . . . . ?
C57 C53 C54 C55 -179.3(3) . . . . ?
C39 C38 C37 C36 0.9(5) . . . . ?
C39 C38 C37 C41 -176.7(3) . . . . ?
C54 C53 C52 C51 1.3(5) . . . . ?
C54 C53 C57 F20 -38.1(5) . . . . ?
C54 C53 C57 F21 80.4(4) . . . . ?
C54 C53 C57 F19 -160.1(4) . . . . ?
C54 C55 C58 F22 -145.4(4) . . . . ?
C54 C55 C58 F24 -24.4(6) . . . . ?
C54 C55 C58 F23 95.2(5) . . . . ?
C21 C22 C23 C24 1.1(7) . . . . ?
C21 C26 C25 C24 2.3(7) . . . . ?
C9 C4 C5 Fe1 120.2(4) . . . . ?
C9 C4 C5 C1 -178.0(3) . . . . ?
C9 C4 C5 C10 -5.9(6) . . . . ?
C9 C4 C3 Fe1 -120.9(4) . . . . ?
C9 C4 C3 C2 177.5(3) . . . . ?
C9 C4 C3 C8 1.5(6) . . . . ?
C34 C31 C30 C29 -178.6(3) . . . . ?
C22 C21 C26 C25 -1.8(6) . . . . ?
C22 C23 C24 C25 -0.7(7) . . . . ?
C10 C5 C1 Fe1 126.0(4) . . . . ?
C10 C5 C1 C2 -172.3(4) . . . . ?
C10 C5 C1 C6 -3.5(6) . . . . ?
C50 C47 C46 C45 -178.1(4) . . . . ?
C50 C47 C48 C43 -178.4(3) . . . . ?
C7 C2 C3 Fe1 131.1(4) . . . . ?
C7 C2 C3 C4 -167.8(4) . . . . ?
C7 C2 C3 C8 8.2(6) . . . . ?
C7 C2 C1 Fe1 -130.8(4) . . . . ?
C7 C2 C1 C5 168.7(4) . . . . ?
C7 C2 C1 C6 -0.2(6) . . . . ?
C16 P2 C17 C18 38.6(4) . . . . ?
C16 P2 C19 C20 60.2(4) . . . . ?
C58 C55 C54 C53 -176.4(4) . . . . ?
C13 P1 C15 C16 113.4(3) . . . . ?
C13 P1 C11 C12 58.0(4) . . . . ?
C17 P2 C16 C15 73.1(3) . . . . ?
C17 P2 C19 C20 170.6(4) . . . . ?
C23 C24 C25 C26 -1.0(7) . . . . ?
C19 P2 C16 C15 -177.8(3) . . . . ?
C19 P2 C17 C18 -72.2(4) . . . . ?
C15 P1 C13 C14 14.3(4) . . . . ?
C15 P1 C11 C12 -55.5(4) . . . . ?
C26 C21 C22 C23 0.1(6) . . . . ?
B1 C27 C28 C29 178.2(3) . . . . ?
B1 C51 C56 C55 177.1(3) . . . . ?
B1 C51 C52 C53 -177.5(3) . . . . ?
B1 C43 C48 C47 177.1(3) . . . . ?
B1 C35 C40 C39 176.7(3) . . . . ?
B1 C35 C36 C37 -175.6(3) . . . . ?
C11 P1 C13 C14 -92.5(4) . . . . ?
C11 P1 C15 C16 -138.0(3) . . . . ?
